data_7100551
_journal_name_full 'Chemical Communications'
_journal_paper_doi 10.1039/b510910h
_journal_year 2005
_chemical_formula_sum 'C25 H19 Cl1.5 F3 N2 O3 Pd0.5 S'
_chemical_formula_weight 590.86
_chemical_name_common DB-DABP-Pt-DABNTf
_space_group_IT_number 96
_symmetry_cell_setting tetragonal
_symmetry_space_group_name_Hall 'P 4nw 2abw'
_symmetry_space_group_name_H-M 'P 43 21 2'
_cell_angle_alpha 90.00
_cell_angle_beta 90.00
_cell_angle_gamma 90.00
_cell_formula_units_Z 8
_cell_length_a 12.3252(5)
_cell_length_b 12.3252(5)
_cell_length_c 33.675(3)
_cell_measurement_temperature 90
_cell_volume 5115.6(5)
_diffrn_ambient_temperature 90
_exptl_crystal_density_diffrn 1.534
_cod_depositor_comments
;
The following automatic conversions were performed:
'_symmetry_cell_setting' value 'Tetragonal' changed to 'tetragonal'
according to '/home/saulius/struct/CIF-dictionaries/cif_core.dic'
dictionary named 'cif_core.dic' version 2.4.1 from 2010-06-29.

Automatic conversion script
Id: cif_fix_enum 1527 2010-12-29 10:47:43Z saulius 
;
_cod_original_formula_sum 'C25 H19 Cl1.50 F3 N2 O3 Pd0.50 S'
_cod_database_code 7100551

loop_
_symmetry_equiv_pos_as_xyz
'x, y, z'
'-y+1/2, x+1/2, z+3/4'
'-x, -y, z+1/2'
'y+1/2, -x+1/2, z+1/4'
'x+1/2, -y+1/2, -z+1/4'
'y, x, -z'
'-x+1/2, y+1/2, -z+3/4'
'-y, -x, -z+1/2'

loop_
_atom_site_label
_atom_site_type_symbol
_atom_site_fract_x
_atom_site_fract_y
_atom_site_fract_z
_atom_site_U_iso_or_equiv
_atom_site_adp_type
_atom_site_occupancy
_atom_site_symmetry_multiplicity
_atom_site_calc_flag
_atom_site_refinement_flags
_atom_site_disorder_assembly
_atom_site_disorder_group
C1 C 0.7930(7) 0.5826(7) 0.2351(2) 0.0205(11) Uani 1 1 d U . .
C2 C 0.6828(6) 0.3389(6) 0.2956(2) 0.0150(10) Uani 1 1 d U . .
C3 C 0.7193(6) 0.2576(6) 0.2715(2) 0.0143(11) Uani 1 1 d U . .
C4 C 0.7304(6) 0.1502(7) 0.2874(2) 0.0168(10) Uani 1 1 d U . .
C5 C 0.7622(6) 0.0600(7) 0.2634(3) 0.0189(12) Uani 1 1 d U . .
H5 H 0.7775 0.0706 0.2361 0.023 Uiso 1 1 calc R . .
C6 C 0.7709(7) -0.0409(7) 0.2794(3) 0.0215(12) Uani 1 1 d U . .
H6 H 0.7949 -0.0997 0.2635 0.026 Uiso 1 1 calc R . .
C7 C 0.7441(7) -0.0588(7) 0.3200(3) 0.0238(12) Uani 1 1 d U . .
H7 H 0.7477 -0.1300 0.3307 0.029 Uiso 1 1 calc R . .
C8 C 0.7133(7) 0.0252(8) 0.3434(3) 0.0227(12) Uani 1 1 d U . .
H8 H 0.6969 0.0124 0.3706 0.027 Uiso 1 1 calc R . .
C9 C 0.7053(7) 0.1319(7) 0.3280(2) 0.0191(10) Uani 1 1 d U . .
C10 C 0.6712(7) 0.2192(7) 0.3518(2) 0.0196(12) Uani 1 1 d U . .
H10 H 0.6562 0.2073 0.3792 0.024 Uiso 1 1 calc R . .
C11 C 0.6595(6) 0.3204(6) 0.3362(2) 0.0177(11) Uani 1 1 d U . .
H11 H 0.6356 0.3785 0.3526 0.021 Uiso 1 1 calc R . .
C12 C 0.4165(8) 0.5704(7) 0.1789(3) 0.0257(12) Uani 1 1 d U . .
H12 H 0.4830 0.5393 0.1669 0.031 Uiso 1 1 calc R . .
H13 H 0.4328 0.6459 0.1869 0.031 Uiso 1 1 calc R . .
C1A C 0.3274(5) 0.5714(5) 0.1483(2) 0.0372(13) Uani 1 1 d GU . .
C2A C 0.3025(6) 0.4754(5) 0.1286(2) 0.0376(14) Uani 1 1 d GU . .
H2A H 0.3456 0.4125 0.1328 0.045 Uiso 1 1 calc R . .
C3A C 0.2146(6) 0.4714(5) 0.1028(2) 0.0462(16) Uani 1 1 d GU . .
H3A H 0.1976 0.4058 0.0894 0.055 Uiso 1 1 calc R . .
C4A C 0.1516(6) 0.5634(6) 0.0966(2) 0.0572(17) Uani 1 1 d GU . .
H4A H 0.0916 0.5607 0.0790 0.069 Uiso 1 1 calc R . .
C5A C 0.1766(7) 0.6594(5) 0.1163(3) 0.0603(17) Uani 1 1 d GU . .
H5A H 0.1335 0.7223 0.1121 0.072 Uiso 1 1 calc R . .
C6A C 0.2645(7) 0.6634(5) 0.1421(2) 0.0527(16) Uani 1 1 d GU . .
H6A H 0.2815 0.7290 0.1555 0.063 Uiso 1 1 calc R . .
C1B C 0.2858(3) 0.5397(4) 0.23420(16) 0.0188(10) Uani 1 1 d GU . .
C2B C 0.2021(4) 0.4642(3) 0.23594(13) 0.0209(12) Uani 1 1 d GU . .
H2B H 0.2115 0.3942 0.2246 0.025 Uiso 1 1 calc R . .
C3B C 0.1047(3) 0.4911(3) 0.25425(17) 0.0225(12) Uani 1 1 d GU . .
H3B H 0.0475 0.4395 0.2554 0.027 Uiso 1 1 calc R . .
C4B C 0.0909(3) 0.5935(4) 0.27081(14) 0.0224(12) Uani 1 1 d GU . .
H4B H 0.0243 0.6118 0.2833 0.027 Uiso 1 1 calc R . .
C5B C 0.1745(4) 0.6689(3) 0.26907(9) 0.0220(12) Uani 1 1 d GU . .
H5B H 0.1651 0.7389 0.2804 0.026 Uiso 1 1 calc R . .
C6B C 0.2720(3) 0.6421(3) 0.25076(16) 0.0199(12) Uani 1 1 d GU . .
C1S C 0.0477(10) 0.9942(4) 0.30281(12) 0.113(3) Uani 0.695(8) 1 d PGDU A 1
H1SA H 0.1106 1.0428 0.3071 0.135 Uiso 0.695(8) 1 calc PR A 1
H1SB H -0.0186 1.0377 0.3076 0.135 Uiso 0.695(8) 1 calc PR A 1
C2S C 0.163(3) 1.0051(19) 0.2835(6) 0.113(3) Uani 0.305(8) 1 d PDU A 2
H2SA H 0.2335 1.0144 0.2698 0.135 Uiso 0.305(8) 1 calc PR A 2
H2SB H 0.1316 1.0784 0.2872 0.135 Uiso 0.305(8) 1 calc PR A 2
Cl1S Cl 0.0479(5) 0.9521(5) 0.2500 0.113(3) Uani 0.695(8) 2 d SPDU A 1
Cl2S Cl 0.0531(6) 0.8857(7) 0.34083(19) 0.104(2) Uani 0.695(8) 1 d PDU A 1
Cl3S Cl 0.1898(14) 0.9472(16) 0.3333(3) 0.113(3) Uani 0.305(8) 1 d PDU A 2
Cl4S Cl 0.0720(13) 0.9280(13) 0.2500 0.114(3) Uani 0.305(8) 2 d SPDU A 2
F1 F 0.7052(4) 0.6061(5) 0.21394(16) 0.0315(12) Uani 1 1 d U . .
F2 F 0.8522(4) 0.6720(4) 0.23773(15) 0.0255(11) Uani 1 1 d U . .
F3 F 0.8492(4) 0.5090(4) 0.21505(14) 0.0267(11) Uani 1 1 d U . .
N1 N 0.3865(5) 0.5055(5) 0.2150(2) 0.0172(9) Uani 1 1 d U . .
N2 N 0.6647(5) 0.4480(5) 0.28037(19) 0.0132(9) Uani 1 1 d U . .
O1 O 0.7182(5) 0.6335(5) 0.30245(17) 0.0191(12) Uani 1 1 d U . .
O2 O 0.8550(4) 0.4889(5) 0.30086(16) 0.0197(11) Uani 1 1 d U . .
O1S O 0.943(3) 0.630(3) 0.1302(9) 0.32(2) Uani 1 1 d . . .
Pd1 Pd 0.52146(4) 0.47854(4) 0.2500 0.0116(2) Uani 1 2 d SU . .
S1 S 0.75766(15) 0.53426(16) 0.28519(5) 0.0144(4) Uani 1 1 d U . .

loop_
_atom_site_aniso_label
_atom_site_aniso_U_11
_atom_site_aniso_U_22
_atom_site_aniso_U_33
_atom_site_aniso_U_23
_atom_site_aniso_U_13
_atom_site_aniso_U_12
C1 0.021(2) 0.019(2) 0.021(2) 0.001(2) 0.001(2) -0.005(2)
C2 0.011(2) 0.017(2) 0.0169(19) 0.0006(18) -0.0038(17) -0.0037(18)
C3 0.009(2) 0.016(2) 0.018(2) 0.000(2) -0.0047(19) -0.0043(19)
C4 0.013(2) 0.018(2) 0.019(2) 0.0008(19) -0.0060(19) -0.0033(18)
C5 0.015(2) 0.020(2) 0.023(2) 0.002(2) -0.006(2) -0.001(2)
C6 0.017(2) 0.020(3) 0.027(3) 0.002(2) -0.008(2) 0.000(2)
C7 0.020(2) 0.022(2) 0.029(3) 0.006(2) -0.010(2) -0.002(2)
C8 0.020(2) 0.023(2) 0.025(2) 0.005(2) -0.009(2) -0.004(2)
C9 0.015(2) 0.020(2) 0.021(2) 0.0023(19) -0.0078(19) -0.0052(19)
C10 0.015(2) 0.023(2) 0.020(2) 0.001(2) -0.005(2) -0.005(2)
C11 0.015(2) 0.020(2) 0.018(2) -0.001(2) -0.003(2) -0.005(2)
C12 0.032(3) 0.020(2) 0.026(2) -0.003(2) -0.007(2) -0.001(2)
C1A 0.048(3) 0.028(2) 0.036(3) -0.004(2) -0.016(2) 0.005(2)
C2A 0.048(3) 0.029(3) 0.036(3) -0.006(3) -0.016(3) 0.004(3)
C3A 0.057(3) 0.037(3) 0.044(3) -0.008(3) -0.023(3) 0.006(3)
C4A 0.069(4) 0.047(3) 0.055(3) -0.010(3) -0.029(3) 0.009(3)
C5A 0.073(4) 0.048(3) 0.059(3) -0.009(3) -0.030(3) 0.011(3)
C6A 0.066(3) 0.040(3) 0.052(3) -0.007(3) -0.026(3) 0.009(3)
C1B 0.017(2) 0.016(2) 0.024(2) 0.0019(19) -0.0020(19) -0.0027(19)
C2B 0.017(2) 0.018(2) 0.028(2) 0.001(2) -0.001(2) -0.006(2)
C3B 0.017(2) 0.018(3) 0.032(3) 0.001(2) 0.000(2) -0.004(2)
C4B 0.017(2) 0.017(2) 0.033(3) -0.001(2) -0.001(2) -0.003(2)
C5B 0.017(2) 0.017(2) 0.032(3) -0.002(2) -0.003(2) -0.002(2)
C6B 0.015(2) 0.016(2) 0.028(2) 0.001(2) -0.005(2) -0.002(2)
C1S 0.117(4) 0.119(4) 0.101(4) 0.026(3) 0.028(3) 0.074(4)
C2S 0.117(4) 0.119(4) 0.102(4) 0.026(3) 0.028(3) 0.075(5)
Cl1S 0.118(4) 0.118(4) 0.103(4) 0.030(3) 0.030(3) 0.078(4)
Cl2S 0.111(4) 0.123(4) 0.077(3) -0.001(3) 0.019(3) 0.061(4)
Cl3S 0.117(5) 0.125(5) 0.096(5) 0.009(5) 0.019(5) 0.065(5)
Cl4S 0.119(4) 0.119(4) 0.103(4) 0.029(3) 0.029(3) 0.075(5)
F1 0.026(3) 0.038(3) 0.030(3) 0.015(2) -0.010(2) -0.010(2)
F2 0.030(3) 0.016(2) 0.031(3) 0.0028(19) 0.003(2) -0.009(2)
F3 0.036(3) 0.021(3) 0.023(2) -0.003(2) 0.009(2) -0.005(2)
N1 0.0174(18) 0.0148(19) 0.0195(18) -0.0003(17) -0.0035(16) -0.0019(16)
N2 0.0115(16) 0.0134(17) 0.0146(16) 0.0008(15) -0.0021(15) -0.0007(15)
O1 0.015(3) 0.018(3) 0.024(3) -0.005(2) -0.003(2) -0.006(2)
O2 0.017(2) 0.019(3) 0.024(3) -0.001(2) -0.002(2) -0.003(2)
O1S 0.29(3) 0.38(4) 0.30(3) 0.25(3) 0.18(3) 0.16(3)
Pd1 0.0110(2) 0.0110(2) 0.0127(3) -0.0019(2) -0.0019(2) -0.0020(3)
S1 0.0138(8) 0.0142(9) 0.0151(8) -0.0004(7) -0.0003(7) -0.0023(7)

loop_
_geom_bond_atom_site_label_1
_geom_bond_atom_site_label_2
_geom_bond_distance
_geom_bond_site_symmetry_2
_geom_bond_publ_flag
C1 F2 1.324(9) . ?
C1 F3 1.327(10) . ?
C1 F1 1.328(10) . ?
C1 S1 1.840(9) . ?
C2 C3 1.367(11) . ?
C2 C11 1.415(11) . ?
C2 N2 1.457(10) . ?
C3 C4 1.433(11) . ?
C3 C3 1.505(15) 8_665 ?
C4 C9 1.419(12) . ?
C4 C5 1.429(12) . ?
C5 C6 1.359(12) . ?
C5 H5 0.9500 . ?
C6 C7 1.422(13) . ?
C6 H6 0.9500 . ?
C7 C8 1.356(13) . ?
C7 H7 0.9500 . ?
C8 C9 1.418(13) . ?
C8 H8 0.9500 . ?
C9 C10 1.406(12) . ?
C10 C11 1.361(12) . ?
C10 H10 0.9500 . ?
C11 H11 0.9500 . ?
C12 N1 1.504(11) . ?
C12 C1A 1.506(10) . ?
C12 H12 0.9900 . ?
C12 H13 0.9900 . ?
C1A C2A 1.3900 . ?
C1A C6A 1.3900 . ?
C2A C3A 1.3900 . ?
C2A H2A 0.9500 . ?
C3A C4A 1.3900 . ?
C3A H3A 0.9500 . ?
C4A C5A 1.3900 . ?
C4A H4A 0.9500 . ?
C5A C6A 1.3900 . ?
C5A H5A 0.9500 . ?
C6A H6A 0.9500 . ?
C1B C2B 1.3900 . ?
C1B C6B 1.3900 . ?
C1B N1 1.461(7) . ?
C2B C3B 1.3900 . ?
C2B H2B 0.9500 . ?
C3B C4B 1.3900 . ?
C3B H3B 0.9500 . ?
C4B C5B 1.3900 . ?
C4B H4B 0.9500 . ?
C5B C6B 1.3900 . ?
C5B H5B 0.9500 . ?
C6B C6B 1.499(6) 8_665 ?
C1S Cl2S 1.853(4) . ?
C1S Cl1S 1.853(4) . ?
C1S H1SA 0.9900 . ?
C1S H1SB 0.9900 . ?
C2S Cl3S 1.852(4) . ?
C2S Cl4S 1.853(4) . ?
C2S H2SA 0.9900 . ?
C2S H2SB 0.9900 . ?
Cl1S C1S 1.853(5) 8_665 ?
Cl4S C2S 1.852(5) 8_665 ?
N1 Pd1 2.065(6) . ?
N2 S1 1.571(7) . ?
N2 Pd1 2.075(6) . ?
O1 S1 1.439(6) . ?
O2 S1 1.425(6) . ?
Pd1 N1 2.065(6) 8_665 ?
Pd1 N2 2.075(6) 8_665 ?
